data_7158357
loop_
_publ_author_name
'Efremova, Mariia M.'
'Makarova, Anastasia A.'
'Novikov, Alexander S.'
'Kryukova, Mariya A.'
'Kuznetsov, Mikhail A.'
'Molchanov, Alexander P.'

_publ_section_title
;
 Regio- and stereoselective (3 + 2)-cycloaddition reactions of nitrones
 with cyclic allenes.
;
_journal_issue 44
_journal_name_full 'Organic &amp; biomolecular chemistry'
_journal_page_first 9773
_journal_page_last 9784
_journal_paper_doi 10.1039/d1ob01584b
_journal_volume 19
_journal_year 2021
_chemical_absolute_configuration unk
_chemical_formula_moiety 'C20 H23 N O5'
_chemical_formula_sum 'C20 H23 N O5'
_chemical_formula_weight 357.39
_space_group_crystal_system orthorhombic
_space_group_IT_number 19
_space_group_name_Hall 'P 2ac 2ab'
_space_group_name_H-M_alt 'P 21 21 21'
_atom_sites_solution_hydrogens geom
_atom_sites_solution_primary dual
_audit_creation_date 2021-05-19
_audit_creation_method
;
Olex2 1.2
(compiled 2018.05.29 svn.r3508 for OlexSys, GUI svn.r5506)
;
_audit_update_record
;
2021-05-21 deposited with the CCDC.	2021-10-26 downloaded from the CCDC.
;
_cell_angle_alpha 90
_cell_angle_beta 90
_cell_angle_gamma 90
_cell_formula_units_Z 4
_cell_length_a 8.32060(10)
_cell_length_b 10.38740(10)
_cell_length_c 20.71850(10)
_cell_measurement_reflns_used 28991
_cell_measurement_temperature 100.00(10)
_cell_measurement_theta_max 70.2450
_cell_measurement_theta_min 2.1500
_cell_volume 1790.69(3)
_computing_cell_refinement 'CrysAlisPro 1.171.40.50a (Rigaku OD, 2019)'
_computing_data_collection 'CrysAlisPro 1.171.40.50a (Rigaku OD, 2019)'
_computing_data_reduction 'CrysAlisPro 1.171.40.50a (Rigaku OD, 2019)'
_computing_molecular_graphics 'Olex2 (Dolomanov et al., 2009)'
_computing_publication_material 'Olex2 (Dolomanov et al., 2009)'
_computing_structure_refinement 'ShelXL (Sheldrick, 2015)'
_computing_structure_solution 'ShelXT (Sheldrick, 2015)'
_diffrn_ambient_environment N~2~
_diffrn_ambient_temperature 100.00(10)
_diffrn_detector 'CCD plate'
_diffrn_detector_area_resol_mean 10.0000
_diffrn_detector_type HyPix3000
_diffrn_measured_fraction_theta_full 0.999
_diffrn_measured_fraction_theta_max 0.999
_diffrn_measurement_details
;
List of Runs (angles in degrees, time in seconds):

  # Type    Start    End  Width  t~exp~   \w     \q     \k     \f   Frames
#--------------------------------------------------------------------------
  1  \w    -59.00  25.00   0.50    0.20    --  -38.82  86.00  41.00  168
  2  \w     12.00  44.00   0.50    0.20    --   38.82 -86.00 -76.00   64
  3  \w    120.00 146.00   0.50    0.20    --  100.00  86.00  41.00   52
  4  \w    102.00 128.00   0.50    0.20    --  100.00 -86.00 -76.00   52
  5  \w    -61.00 -18.00   0.50    0.20    --    0.00 142.00 150.06   86
  6  \w    -47.00 -22.00   0.50    0.20    --   24.00 158.00-106.07   50
  7  \w    -42.00 -17.00   0.50    0.20    --   24.00 149.00  64.13   50
  8  \w     -7.00  18.00   0.50    0.20    --   28.00  98.00-107.08   50
  9  \w      0.00  25.00   0.50    0.20    --   32.00  90.00 149.36   50
 10  \w      0.00  25.00   0.50    0.20    --   32.00  91.00  -0.47   50
 11  \w     -1.00  24.00   0.50    0.20    --   32.00  93.00-161.37   50
 12  \w     -1.00  24.00   0.50    0.20    --   32.00  94.00  31.45   50
 13  \w      6.00  31.00   0.50    0.20    --   36.00  87.00 139.17   50
 14  \w      5.00  30.00   0.50    0.20    --   36.00  89.00-157.69   50
 15  \w      6.00  31.00   0.50    0.20    --   36.00  86.00 173.24   50
 16  \w      4.00  29.00   0.50    0.20    --   36.00  90.00 -41.93   50
 17  \w      4.00  29.00   0.50    0.20    --   36.00  90.00  69.13   50
 18  \w      6.00  31.00   0.50    0.20    --   36.00  88.00-127.81   50
 19  \w    -88.00 -32.00   0.50    0.20    --  -38.82 138.00 -60.00  112
 20  \w    -62.00  24.00   0.50    0.20    --  -38.82  65.00 -90.00  172
 21  \w     17.00  85.00   0.50    0.20    --   38.82-138.00  30.00  136
 22  \w      9.00  34.00   0.50    0.20    --   38.82  85.00  88.79   50
 23  \w    -27.00  66.00   0.50    0.20    --   38.82 -77.00  90.00  186
 24  \w     38.00  93.00   0.50    0.20    --   38.82-138.00-120.00  110
 25  \w     26.00  75.00   0.50    0.20    --   38.82-104.00-180.00   98
 26  \w     11.00  36.00   0.50    0.20    --   40.00  84.00-179.77   50
 27  \w     11.00  36.00   0.50    0.20    --   40.00  84.00-161.47   50
 28  \w     16.00  41.00   0.50    0.20    --   44.00  82.00 103.90   50
 29  \w     16.00  41.00   0.50    0.20    --   44.00  81.00   5.99   50
 30  \w     17.00  42.00   0.50    0.20    --   44.00  79.00 -85.50   50
 31  \w     16.00  41.00   0.50    0.20    --   44.00  82.00-149.94   50
 32  \w     16.00  41.00   0.50    0.20    --   44.00  82.00 -72.60   50
 33  \w     16.00  41.00   0.50    0.20    --   44.00  81.00-174.73   50
 34  \w     16.00  41.00   0.50    0.20    --   44.00  82.00 -19.20   50
 35  \w     16.00  41.00   0.50    0.20    --   44.00  82.00  41.48   50
 36  \w     20.00  45.00   0.50    0.20    --   44.00  80.00-130.48   50
 37  \w     16.00  41.00   0.50    0.20    --   44.00  82.00 141.06   50
 38  \w     19.00  45.00   0.50    0.20    --   44.00  80.00  21.66   52
 39  \w     17.00  42.00   0.50    0.20    --   44.00  79.00  97.53   50
 40  \w     16.00  41.00   0.50    0.20    --   44.00  81.00  56.88   50
 41  \w     27.00  70.00   0.50    0.20    --   52.00  75.00 -47.79   86
 42  \w     31.00  57.00   0.50    0.20    --   56.00  76.00 151.27   52
 43  \w     29.00  64.00   0.50    0.20    --   56.00  77.00-152.42   70
 44  \w     90.00 124.00   0.50    0.20    --   60.00  76.00 -15.27   68
 45  \w     74.00 125.00   0.50    0.20    --   60.00  77.00 171.94  102
 46  \w     88.00 125.00   0.50    0.20    --   60.00  73.00  70.21   74
 47  \w     90.00 117.00   0.50    0.20    --   60.00  75.00-139.32   54
 48  \w     35.00  68.00   0.50    0.20    --   60.00  75.00-139.32   66
 49  \w     35.00  61.00   0.50    0.20    --   60.00  73.00  70.21   52
 50  \w     34.00  66.00   0.50    0.20    --   60.00  76.00 -15.27   64
 51  \w     33.00  64.00   0.50    0.20    --   60.00  77.00 171.94   62
 52  \w     38.00 119.00   0.50    0.20    --   64.00  76.00  24.46  162
 53  \w     37.00  73.00   0.50    0.20    --   64.00  77.00  88.74   72
 54  \w     98.00 124.00   0.50    0.20    --   64.00  77.00  88.74   52
 55  \w     91.00 119.00   0.50    0.20    --   64.00  70.00 130.22   56
 56  \w     39.00  76.00   0.50    0.20    --   64.00  70.00 130.22   74
 57  \w     40.00  76.00   0.50    0.20    --   64.00  73.00 -98.51   72
 58  \w     86.00 124.00   0.50    0.20    --   64.00  73.00 -98.51   76
 59  \w     42.00  70.00   0.50    0.20    --   68.00  77.00-129.57   56
 60  \w     98.00 124.00   0.50    0.20    --   68.00  77.00-129.57   52
 61  \w     47.00  97.00   0.50    0.20    --   68.00  66.00-140.03  100
 62  \w     46.00 113.00   0.50    0.20    --   68.00  63.00 -61.78  134
 63  \w     45.00 132.00   0.50    0.20    --   68.00  65.00 -24.06  174
 64  \w     45.00  78.00   0.50    0.20    --   68.00  64.00  67.33   66
 65  \w     47.00  77.00   0.50    0.20    --   72.00  75.00  90.39   60
 66  \w     55.00  81.00   0.50    0.20    --   72.00  56.00  27.39   52
 67  \w    111.00 138.00   0.50    0.20    --   72.00  75.00  90.39   54
 68  \w     51.00 141.00   0.50    0.20    --   76.00  72.00 -59.18  180
 69  \w     52.00  98.00   0.50    0.20    --   76.00  73.00-131.45   92
 70  \w     56.00 112.00   0.50    0.20    --   76.00  55.00-166.71  112
 71  \w    104.00 130.00   0.50    0.20    --   76.00  66.00 -82.83   52
 72  \w     59.00 100.00   0.50    0.20    --   76.00  66.00 -82.83   82
 73  \w     59.00  85.00   0.50    0.20    --   80.00  62.00 106.37   52
 74  \w     58.00  92.00   0.50    0.20    --   80.00  59.00   0.68   68
 75  \w     60.00  98.00   0.50    0.20    --   84.00  68.00-104.24   76
 76  \w     59.00  97.00   0.50    0.20    --   84.00  70.00 115.43   76
 77  \w    103.00 150.00   0.50    0.20    --   84.00  70.00 115.43   94
 78  \w     67.00  92.00   0.50    0.20    --   88.00  62.00 157.14   50
 79  \w    132.00 157.00   0.50    0.20    --   96.00  74.00 -62.97   50
 80  \w     70.00 100.00   0.50    0.20    --   96.00  74.00 -62.97   60
 81  \w     73.00 112.00   0.50    0.20    --  100.00  77.00 120.00   78
 82  \w     65.00 112.00   0.50    0.20    --  100.00 -53.00 -60.00   94
 83  \w     36.00 109.00   0.50    0.20    --  100.00-133.00   0.00  146
 84  \w    121.00 150.00   0.50    0.20    --  100.00  77.00 -41.69   58
 85  \w     73.00 113.00   0.50    0.20    --  100.00  77.00 -41.69   80
 86  \w     78.00 151.00   0.50    0.20    --  100.00  61.00-120.00  146
 87  \w     73.00 152.00   0.50    0.20    --  100.00  77.00  30.00  158
 88  \w     93.00 118.00   0.50    0.20    --  100.00 -45.00 -90.00   50
 89  \w     76.00 102.00   0.50    0.20    --  100.00  69.00  60.00   52
 90  \w     76.00 102.00   0.50    0.20    --  100.00  69.00-120.00   52
 91  \w    111.00 157.00   0.50    0.20    --  100.00  77.00-180.00   92
 92  \w     73.00 106.00   0.50    0.20    --  100.00  77.00-180.00   66
 93  \w     36.00  85.00   0.50    0.20    --  100.00 -45.00 -90.00   98
 94  \w     73.00 114.00   0.50    0.20    --  100.00  77.00 150.00   82
 95  \w     82.00 108.00   0.50    0.20    --  100.00 -93.00 150.00   52
 96  \w     27.00  52.00   0.50    0.20    --  100.00 -93.00 150.00   50
 97  \w     89.00 145.00   0.50    0.20    --  100.00  37.00 -30.00  112
 98  \w     68.00 114.00   0.50    0.20    --  100.00 -30.00 -90.00   92
 99  \w     69.00 123.00   0.50    0.20    --  100.00-133.00 -60.00  108
100  \w     73.00 117.00   0.50    0.20    --  100.00  77.00   0.00   88
101  \w     53.00 108.00   0.50    0.20    --  100.00 -93.00 -30.00  110
102  \w     32.00 108.00   0.50    0.20    --  100.00-111.00  90.00  152
103  \w     73.00 157.00   0.50    0.20    --  100.00  77.00  60.00  168
104  \w     76.00 131.00   0.50    0.20    --  100.00  69.00-180.00  110
105  \w     87.00 126.00   0.50    0.20    --  100.00 -86.00-150.00   78
106  \w     81.00 106.00   0.50    0.20    --  100.00 -45.00  60.00   50
107  \w     38.00 101.00   0.50    0.20    --  100.00 -61.00  90.00  126
108  \w     50.00  79.00   0.50    0.20    --  100.00 -86.00-150.00   58
109  \w     62.00 130.00   0.50    0.20    --  100.00 -15.00   0.00  136
110  \w     79.00 125.00   0.50    0.20    --  100.00  61.00  30.00   92
111  \w     88.00 155.00   0.50    0.20    --  100.00  37.00 -60.00  134
112  \w     76.00 101.00   0.50    0.20    --  100.00  69.00 -90.00   50
113  \w    124.00 150.00   0.50    0.20    --  100.00  77.00-120.00   52
114  \w     78.00 104.00   0.50    0.20    --  100.00  77.00-120.00   52
115  \w     36.00  62.00   0.50    0.20    --  100.00 -45.00  60.00   52
116  \w    113.00 150.00   0.50    0.20    --  100.00  45.00-180.00   74
117  \w    132.00 157.00   0.50    0.20    --  100.00  77.00 -90.00   50
118  \w     78.00 121.00   0.50    0.20    --  100.00  61.00  60.00   86
119  \w     73.00 106.00   0.50    0.20    --  100.00  77.00 -90.00   66
120  \w     78.00 152.00   0.50    0.20    --  100.00  61.00   0.00  148
121  \w     44.00  70.00   0.50    0.20    --  100.00-133.00-150.00   52
122  \w     98.00 123.00   0.50    0.20    --  100.00-133.00-150.00   50
123  \w    100.00 157.00   0.50    0.20    --  100.00  53.00 120.00  114
124  \w    123.00 156.00   0.50    0.20    --  100.00  77.00-150.00   66
125  \w     75.00 101.00   0.50    0.20    --  100.00  77.00-150.00   52
126  \w    106.00 156.00   0.50    0.20    --  100.00  77.00 -30.00  100
127  \w     43.00 114.00   0.50    0.20    --  100.00 -30.00 120.00  142
128  \w     74.00 134.00   0.50    0.20    --  100.00  76.00-158.92  120
129  \w     74.00 109.00   0.50    0.20    --  100.00  77.00  90.00   70
130  \w     77.00 123.00   0.50    0.20    --  100.00 178.00   0.00   92
131  \w     64.00 112.00   0.50    0.20    --  100.00 -37.00 150.00   96
132  \w     74.00 100.00   0.50    0.20    --  100.00  77.00 -60.00   52
133  \w     73.00  99.00   0.50    0.20    --  100.00  77.00 -30.00   52
134  \w     86.00 111.00   0.50    0.20    --  100.00-111.00   0.00   50
135  \w     34.00  60.00   0.50    0.20    --  100.00-111.00   0.00   52
136  \w     79.00 140.00   0.50    0.20    --  100.00  61.00 150.00  122
137  \w    115.00 149.00   0.50    0.20    --  100.00  61.00  90.00   68
138  \w     36.00 114.00   0.50    0.20    --  100.00 -53.00 120.00  156
139  \w     80.00 107.00   0.50    0.20    --  100.00  61.00  90.00   54
140  \w     91.00 143.00   0.50    0.20    --  100.00  93.00   0.00  104
141  \w    119.00 155.00   0.50    0.20    --  100.00  30.00 150.00   72
142  \w     25.00  82.00   0.50    0.20    --  100.00 -15.00 -60.00  114
143  \w    129.00 154.00   0.50    0.20    --  100.00  77.00 120.00   50
144  \w     38.00  64.00   0.50    0.20    --  100.00 -69.00 -90.00   52
145  \w     84.00 115.00   0.50    0.20    --  100.00 -69.00 -90.00   62
146  \w    108.00 154.00   0.50    0.20    --  100.00  93.00  60.00   92
147  \w     31.00 126.00   0.50    0.20    --  100.00 -86.00  90.00  190
;
_diffrn_measurement_device 'four-circle diffractometer'
_diffrn_measurement_device_type 'SuperNova, Single source at offset/far, HyPix3000'
_diffrn_measurement_method '\w scans'
_diffrn_orient_matrix_type 'CrysAlisPro convention (1999,Acta A55,543-557)'
_diffrn_orient_matrix_UB_11 0.0710210000
_diffrn_orient_matrix_UB_12 -0.0527190000
_diffrn_orient_matrix_UB_13 0.0633638000
_diffrn_orient_matrix_UB_21 -0.0471987000
_diffrn_orient_matrix_UB_22 -0.1376130000
_diffrn_orient_matrix_UB_23 -0.0202495000
_diffrn_orient_matrix_UB_31 0.1643344000
_diffrn_orient_matrix_UB_32 -0.0166801000
_diffrn_orient_matrix_UB_33 -0.0332376000
_diffrn_radiation_monochromator mirror
_diffrn_radiation_probe x-ray
_diffrn_radiation_type CuK\a
_diffrn_radiation_wavelength 1.54184
_diffrn_reflns_av_R_equivalents 0.0934
_diffrn_reflns_av_unetI/netI 0.0298
_diffrn_reflns_Laue_measured_fraction_full 0.999
_diffrn_reflns_Laue_measured_fraction_max 0.999
_diffrn_reflns_limit_h_max 10
_diffrn_reflns_limit_h_min -9
_diffrn_reflns_limit_k_max 12
_diffrn_reflns_limit_k_min -12
_diffrn_reflns_limit_l_max 25
_diffrn_reflns_limit_l_min -25
_diffrn_reflns_number 37970
_diffrn_reflns_point_group_measured_fraction_full 0.999
_diffrn_reflns_point_group_measured_fraction_max 0.999
_diffrn_reflns_theta_full 67.684
_diffrn_reflns_theta_max 70.406
_diffrn_reflns_theta_min 4.762
_diffrn_source 'micro-focus sealed X-ray tube'
_diffrn_source_type 'SuperNova (Cu) X-ray Source'
_exptl_absorpt_coefficient_mu 0.783
_exptl_absorpt_correction_T_max 1.00000
_exptl_absorpt_correction_T_min 0.00229
_exptl_absorpt_correction_type multi-scan
_exptl_absorpt_process_details
;
CrysAlisPro 1.171.40.50a (Rigaku Oxford Diffraction, 2019)
Empirical absorption correction using spherical harmonics,
 implemented in SCALE3 ABSPACK scaling algorithm.
;
_exptl_crystal_colour colourless
_exptl_crystal_density_diffrn 1.326
_exptl_crystal_description plate
_exptl_crystal_F_000 760
_exptl_crystal_size_max 0.11
_exptl_crystal_size_mid 0.1
_exptl_crystal_size_min 0.1
_refine_diff_density_max 0.191
_refine_diff_density_min -0.286
_refine_diff_density_rms 0.051
_refine_ls_abs_structure_details
;
 Refined as an inversion twin.
;
_refine_ls_abs_structure_Flack 0.4(2)
_refine_ls_extinction_method none
_refine_ls_goodness_of_fit_ref 1.028
_refine_ls_hydrogen_treatment constr
_refine_ls_matrix_type full
_refine_ls_number_parameters 238
_refine_ls_number_reflns 3424
_refine_ls_number_restraints 0
_refine_ls_restrained_S_all 1.028
_refine_ls_R_factor_all 0.0357
_refine_ls_R_factor_gt 0.0354
_refine_ls_shift/su_max 0.001
_refine_ls_shift/su_mean 0.000
_refine_ls_structure_factor_coef Fsqd
_refine_ls_weighting_details 'w=1/[\s^2^(Fo^2^)+(0.0657P)^2^+0.2958P] where P=(Fo^2^+2Fc^2^)/3'
_refine_ls_weighting_scheme calc
_refine_ls_wR_factor_gt 0.0928
_refine_ls_wR_factor_ref 0.0932
_reflns_Friedel_coverage 0.731
_reflns_Friedel_fraction_full 1.000
_reflns_Friedel_fraction_max 1.000
_reflns_number_gt 3366
_reflns_number_total 3424
_reflns_threshold_expression 'I > 2\s(I)'
_cod_data_source_file d1ob01584b2.cif
_cod_data_source_block 13129-maa-2
_cod_depositor_comments 'Adding full bibliography for 7158355--7158358.cif.'
_cod_database_code 7158357
_shelx_shelxl_version_number 2014/7
_chemical_oxdiff_formula C16H12O5N1
_shelx_space_group_comment
;
The symmetry employed for this shelxl refinement is uniquely defined
by the following loop, which should always be used as a source of
symmetry information in preference to the above space-group names.
They are only intended as comments.
;
_reflns_odcompleteness_completeness 96.44
_reflns_odcompleteness_iscentric 1
_reflns_odcompleteness_theta 72.42
_olex2_refinement_description
;
1. Twinned data refinement
 Scales: 0.6(2)
 0.4(2)
2. Fixed Uiso
 At 1.2 times of:
  All C(H) groups, All C(H,H) groups
 At 1.5 times of:
  All C(H,H,H) groups
3.a Ternary CH refined with riding coordinates:
 C3(H3)
3.b Secondary CH2 refined with riding coordinates:
 C8(H8A,H8B), C4(H4A,H4B), C9(H9A,H9B), C5(H5A,H5B)
3.c Aromatic/amide H refined with riding coordinates:
 C19(H19), C20(H20), C6(H6), C16(H16), C10(H10), C17(H17), C18(H18), C7(H7)
3.d Idealised Me refined as rotating group:
 C14(H14A,H14B,H14C), C12(H12A,H12B,H12C)
;
_olex2_submission_special_instructions 'No special instructions were received'
_oxdiff_exptl_absorpt_empirical_details
;
Empirical correction (ABSPACK) includes:
- Absorption correction using spherical harmonics
- Frame scaling
;
_oxdiff_exptl_absorpt_empirical_full_max 203.197
_oxdiff_exptl_absorpt_empirical_full_min 0.413

loop_
_space_group_symop_operation_xyz
'x, y, z'
'-x+1/2, -y, z+1/2'
'-x, y+1/2, -z+1/2'
'x+1/2, -y+1/2, -z'

loop_
_atom_site_label
_atom_site_type_symbol
_atom_site_fract_x
_atom_site_fract_y
_atom_site_fract_z
_atom_site_U_iso_or_equiv
_atom_site_adp_type
_atom_site_occupancy
_atom_site_site_symmetry_order
_atom_site_calc_flag
_atom_site_refinement_flags_posn
_atom_site_refinement_flags_adp
_atom_site_refinement_flags_occupancy
_atom_site_disorder_assembly
_atom_site_disorder_group
O1 O 0.64806(17) 0.29802(13) 0.46646(6) 0.0170(3) Uani 1 1 d . . . . .
O2 O 0.27718(17) 0.49666(13) 0.49912(6) 0.0183(3) Uani 1 1 d . . . . .
O4 O 0.59160(18) 0.68447(13) 0.39364(6) 0.0202(3) Uani 1 1 d . . . . .
O3 O 0.39686(18) 0.68964(13) 0.51067(7) 0.0201(3) Uani 1 1 d . . . . .
O5 O 0.79054(18) 0.54237(13) 0.41193(7) 0.0206(3) Uani 1 1 d . . . . .
N1 N 0.5184(2) 0.38080(14) 0.44570(7) 0.0140(3) Uani 1 1 d . . . . .
C13 C 0.3998(2) 0.57771(18) 0.49472(9) 0.0147(4) Uani 1 1 d . . . . .
C15 C 0.4857(2) 0.36504(18) 0.37934(9) 0.0156(4) Uani 1 1 d . . . . .
C2 C 0.6542(2) 0.47986(18) 0.53107(8) 0.0144(4) Uani 1 1 d . . . . .
C11 C 0.6459(2) 0.59321(18) 0.42184(9) 0.0153(4) Uani 1 1 d . . . . .
C19 C 0.3373(3) 0.4324(2) 0.28493(9) 0.0215(4) Uani 1 1 d . . . . .
H19 H 0.2680 0.4904 0.2650 0.026 Uiso 1 1 calc R . . . .
C20 C 0.3805(3) 0.45083(18) 0.34922(9) 0.0177(4) Uani 1 1 d . . . . .
H20 H 0.3393 0.5204 0.3721 0.021 Uiso 1 1 calc R . . . .
C6 C 0.4722(3) 0.4158(2) 0.66872(9) 0.0224(4) Uani 1 1 d . . . . .
H6 H 0.3607 0.4099 0.6672 0.027 Uiso 1 1 calc R . . . .
C3 C 0.6702(3) 0.33440(18) 0.53341(9) 0.0162(4) Uani 1 1 d . . . . .
H3 H 0.7793 0.3116 0.5471 0.019 Uiso 1 1 calc R . . . .
C1 C 0.5533(2) 0.51074(17) 0.47130(8) 0.0139(4) Uani 1 1 d . . . . .
C16 C 0.5462(3) 0.26055(19) 0.34468(10) 0.0201(4) Uani 1 1 d . . . . .
H16 H 0.6167 0.2029 0.3641 0.024 Uiso 1 1 calc R . . . .
C10 C 0.7144(2) 0.56854(18) 0.56997(9) 0.0168(4) Uani 1 1 d . . . . .
H10 H 0.6989 0.6542 0.5586 0.020 Uiso 1 1 calc R . . . .
C17 C 0.4995(3) 0.2435(2) 0.28028(10) 0.0253(5) Uani 1 1 d . . . . .
H17 H 0.5390 0.1734 0.2573 0.030 Uiso 1 1 calc R . . . .
C8 C 0.7042(3) 0.5707(2) 0.69162(10) 0.0240(5) Uani 1 1 d . . . . .
H8A H 0.7543 0.5285 0.7282 0.029 Uiso 1 1 calc R . . . .
H8B H 0.7069 0.6627 0.6997 0.029 Uiso 1 1 calc R . . . .
C18 C 0.3966(3) 0.3282(2) 0.25031(10) 0.0245(5) Uani 1 1 d . . . . .
H18 H 0.3671 0.3159 0.2075 0.029 Uiso 1 1 calc R . . . .
C4 C 0.5484(3) 0.26417(18) 0.57614(9) 0.0190(4) Uani 1 1 d . . . . .
H4A H 0.5629 0.1722 0.5707 0.023 Uiso 1 1 calc R . . . .
H4B H 0.4410 0.2855 0.5615 0.023 Uiso 1 1 calc R . . . .
C7 C 0.5299(3) 0.5283(2) 0.68822(9) 0.0217(4) Uani 1 1 d . . . . .
H7 H 0.4542 0.5886 0.7014 0.026 Uiso 1 1 calc R . . . .
C14 C 0.1335(3) 0.5481(2) 0.52906(11) 0.0254(5) Uani 1 1 d . . . . .
H14A H 0.0925 0.6177 0.5034 0.038 Uiso 1 1 calc GR . . . .
H14B H 0.1590 0.5791 0.5715 0.038 Uiso 1 1 calc GR . . . .
H14C H 0.0538 0.4816 0.5321 0.038 Uiso 1 1 calc GR . . . .
C9 C 0.8054(2) 0.5421(2) 0.63078(9) 0.0200(4) Uani 1 1 d . . . . .
H9A H 0.9017 0.5948 0.6315 0.024 Uiso 1 1 calc R . . . .
H9B H 0.8383 0.4526 0.6313 0.024 Uiso 1 1 calc R . . . .
C5 C 0.5613(3) 0.2965(2) 0.64868(9) 0.0218(4) Uani 1 1 d . . . . .
H5A H 0.5205 0.2242 0.6733 0.026 Uiso 1 1 calc R . . . .
H5B H 0.6739 0.3070 0.6596 0.026 Uiso 1 1 calc R . . . .
C12 C 0.8873(3) 0.6061(2) 0.36365(10) 0.0264(5) Uani 1 1 d . . . . .
H12A H 0.8276 0.6124 0.3241 0.040 Uiso 1 1 calc GR . . . .
H12B H 0.9837 0.5574 0.3563 0.040 Uiso 1 1 calc GR . . . .
H12C H 0.9149 0.6909 0.3784 0.040 Uiso 1 1 calc GR . . . .

loop_
_atom_site_aniso_label
_atom_site_aniso_U_11
_atom_site_aniso_U_22
_atom_site_aniso_U_33
_atom_site_aniso_U_23
_atom_site_aniso_U_13
_atom_site_aniso_U_12
O1 0.0190(7) 0.0157(6) 0.0162(6) -0.0004(5) -0.0011(5) 0.0066(6)
O2 0.0156(7) 0.0153(6) 0.0241(7) -0.0045(5) 0.0044(6) -0.0001(5)
O4 0.0253(8) 0.0170(6) 0.0183(6) 0.0034(5) -0.0015(6) -0.0002(6)
O3 0.0211(7) 0.0137(6) 0.0254(7) -0.0039(5) 0.0019(6) 0.0015(6)
O5 0.0202(7) 0.0206(7) 0.0210(6) 0.0032(6) 0.0055(6) 0.0010(6)
N1 0.0175(8) 0.0095(7) 0.0151(7) -0.0010(6) -0.0022(6) 0.0026(6)
C13 0.0179(10) 0.0137(9) 0.0126(8) 0.0011(6) -0.0013(7) 0.0021(7)
C15 0.0172(9) 0.0154(8) 0.0143(8) -0.0007(7) 0.0027(7) -0.0042(7)
C2 0.0122(9) 0.0167(9) 0.0142(8) 0.0025(7) 0.0019(7) 0.0000(7)
C11 0.0203(9) 0.0132(8) 0.0125(8) -0.0031(7) -0.0002(7) 0.0000(7)
C19 0.0241(10) 0.0220(10) 0.0185(9) 0.0037(7) -0.0050(8) -0.0089(9)
C20 0.0209(10) 0.0157(9) 0.0164(8) -0.0017(7) -0.0016(8) -0.0029(8)
C6 0.0181(10) 0.0302(11) 0.0188(9) 0.0008(8) 0.0036(8) -0.0044(9)
C3 0.0178(10) 0.0162(9) 0.0144(8) 0.0004(7) -0.0032(7) 0.0025(7)
C1 0.0156(9) 0.0112(8) 0.0148(8) -0.0011(7) -0.0005(7) -0.0005(7)
C16 0.0202(10) 0.0183(9) 0.0217(9) -0.0027(7) 0.0043(8) -0.0005(8)
C10 0.0165(9) 0.0179(9) 0.0160(9) 0.0029(7) 0.0011(7) -0.0023(8)
C17 0.0285(11) 0.0254(10) 0.0220(9) -0.0107(8) 0.0090(9) -0.0086(9)
C8 0.0236(11) 0.0323(11) 0.0160(9) -0.0020(8) -0.0003(8) -0.0075(9)
C18 0.0280(11) 0.0309(11) 0.0147(8) -0.0028(8) 0.0037(8) -0.0140(9)
C4 0.0238(10) 0.0147(8) 0.0185(9) 0.0021(7) -0.0010(8) -0.0003(8)
C7 0.0200(11) 0.0278(10) 0.0175(8) -0.0017(8) 0.0047(8) -0.0033(8)
C14 0.0192(11) 0.0211(10) 0.0360(11) -0.0062(9) 0.0099(9) 0.0010(9)
C9 0.0159(9) 0.0265(10) 0.0175(8) 0.0001(8) -0.0020(8) -0.0043(8)
C5 0.0260(11) 0.0223(10) 0.0170(9) 0.0045(8) -0.0002(8) -0.0024(9)
C12 0.0274(11) 0.0297(11) 0.0222(9) 0.0006(9) 0.0104(9) -0.0040(9)

loop_
_atom_type_symbol
_atom_type_description
_atom_type_scat_dispersion_real
_atom_type_scat_dispersion_imag
_atom_type_scat_source
C C 0.0181 0.0091 'International Tables Vol C Tables 4.2.6.8 and 6.1.1.4'
H H 0.0000 0.0000 'International Tables Vol C Tables 4.2.6.8 and 6.1.1.4'
N N 0.0311 0.0180 'International Tables Vol C Tables 4.2.6.8 and 6.1.1.4'
O O 0.0492 0.0322 'International Tables Vol C Tables 4.2.6.8 and 6.1.1.4'

loop_
_geom_angle_atom_site_label_1
_geom_angle_atom_site_label_2
_geom_angle_atom_site_label_3
_geom_angle
_geom_angle_site_symmetry_1
_geom_angle_site_symmetry_3
_geom_angle_publ_flag
N1 O1 C3 102.98(13) . . ?
C13 O2 C14 115.47(14) . . ?
C11 O5 C12 115.41(16) . . ?
O1 N1 C1 106.86(13) . . ?
C15 N1 O1 111.42(14) . . ?
C15 N1 C1 119.54(14) . . ?
O2 C13 C1 112.00(15) . . ?
O3 C13 O2 125.20(18) . . ?
O3 C13 C1 122.66(17) . . ?
C20 C15 N1 118.85(17) . . ?
C16 C15 N1 121.45(18) . . ?
C16 C15 C20 119.52(17) . . ?
C3 C2 C1 106.43(15) . . ?
C10 C2 C3 129.84(18) . . ?
C10 C2 C1 123.72(17) . . ?
O4 C11 O5 125.32(18) . . ?
O4 C11 C1 125.00(18) . . ?
O5 C11 C1 109.52(16) . . ?
C20 C19 H19 119.7 . . ?
C18 C19 H19 119.7 . . ?
C18 C19 C20 120.6(2) . . ?
C15 C20 H20 120.0 . . ?
C19 C20 C15 120.09(19) . . ?
C19 C20 H20 120.0 . . ?
C7 C6 H6 115.4 . . ?
C7 C6 C5 129.2(2) . . ?
C5 C6 H6 115.4 . . ?
O1 C3 C2 102.58(14) . . ?
O1 C3 H3 109.3 . . ?
O1 C3 C4 110.19(16) . . ?
C2 C3 H3 109.3 . . ?
C2 C3 C4 115.77(17) . . ?
C4 C3 H3 109.3 . . ?
N1 C1 C13 111.36(15) . . ?
N1 C1 C2 101.91(14) . . ?
N1 C1 C11 111.52(14) . . ?
C13 C1 C11 112.00(15) . . ?
C2 C1 C13 107.21(14) . . ?
C2 C1 C11 112.35(16) . . ?
C15 C16 H16 120.4 . . ?
C15 C16 C17 119.25(19) . . ?
C17 C16 H16 120.4 . . ?
C2 C10 H10 117.4 . . ?
C2 C10 C9 125.28(18) . . ?
C9 C10 H10 117.4 . . ?
C16 C17 H17 119.3 . . ?
C18 C17 C16 121.40(19) . . ?
C18 C17 H17 119.3 . . ?
H8A C8 H8B 107.5 . . ?
C7 C8 H8A 108.4 . . ?
C7 C8 H8B 108.4 . . ?
C7 C8 C9 115.31(17) . . ?
C9 C8 H8A 108.4 . . ?
C9 C8 H8B 108.4 . . ?
C19 C18 H18 120.4 . . ?
C17 C18 C19 119.12(19) . . ?
C17 C18 H18 120.4 . . ?
C3 C4 H4A 108.7 . . ?
C3 C4 H4B 108.7 . . ?
C3 C4 C5 114.41(17) . . ?
H4A C4 H4B 107.6 . . ?
C5 C4 H4A 108.7 . . ?
C5 C4 H4B 108.7 . . ?
C6 C7 C8 128.0(2) . . ?
C6 C7 H7 116.0 . . ?
C8 C7 H7 116.0 . . ?
O2 C14 H14A 109.5 . . ?
O2 C14 H14B 109.5 . . ?
O2 C14 H14C 109.5 . . ?
H14A C14 H14B 109.5 . . ?
H14A C14 H14C 109.5 . . ?
H14B C14 H14C 109.5 . . ?
C10 C9 C8 112.10(17) . . ?
C10 C9 H9A 109.2 . . ?
C10 C9 H9B 109.2 . . ?
C8 C9 H9A 109.2 . . ?
C8 C9 H9B 109.2 . . ?
H9A C9 H9B 107.9 . . ?
C6 C5 C4 114.46(17) . . ?
C6 C5 H5A 108.6 . . ?
C6 C5 H5B 108.6 . . ?
C4 C5 H5A 108.6 . . ?
C4 C5 H5B 108.6 . . ?
H5A C5 H5B 107.6 . . ?
O5 C12 H12A 109.5 . . ?
O5 C12 H12B 109.5 . . ?
O5 C12 H12C 109.5 . . ?
H12A C12 H12B 109.5 . . ?
H12A C12 H12C 109.5 . . ?
H12B C12 H12C 109.5 . . ?

loop_
_geom_bond_atom_site_label_1
_geom_bond_atom_site_label_2
_geom_bond_distance
_geom_bond_site_symmetry_2
_geom_bond_publ_flag
O1 N1 1.445(2) . ?
O1 C3 1.449(2) . ?
O2 C13 1.326(2) . ?
O2 C14 1.449(2) . ?
O4 C11 1.202(2) . ?
O3 C13 1.209(2) . ?
O5 C11 1.330(3) . ?
O5 C12 1.445(2) . ?
N1 C15 1.411(2) . ?
N1 C1 1.479(2) . ?
C13 C1 1.533(3) . ?
C15 C20 1.396(3) . ?
C15 C16 1.395(3) . ?
C2 C3 1.518(2) . ?
C2 C1 1.530(2) . ?
C2 C10 1.323(3) . ?
C11 C1 1.542(3) . ?
C19 H19 0.9300 . ?
C19 C20 1.393(3) . ?
C19 C18 1.389(3) . ?
C20 H20 0.9300 . ?
C6 H6 0.9300 . ?
C6 C7 1.327(3) . ?
C6 C5 1.503(3) . ?
C3 H3 0.9800 . ?
C3 C4 1.531(3) . ?
C16 H16 0.9300 . ?
C16 C17 1.401(3) . ?
C10 H10 0.9300 . ?
C10 C9 1.495(3) . ?
C17 H17 0.9300 . ?
C17 C18 1.376(3) . ?
C8 H8A 0.9700 . ?
C8 H8B 0.9700 . ?
C8 C7 1.517(3) . ?
C8 C9 1.545(3) . ?
C18 H18 0.9300 . ?
C4 H4A 0.9700 . ?
C4 H4B 0.9700 . ?
C4 C5 1.544(3) . ?
C7 H7 0.9300 . ?
C14 H14A 0.9600 . ?
C14 H14B 0.9600 . ?
C14 H14C 0.9600 . ?
C9 H9A 0.9700 . ?
C9 H9B 0.9700 . ?
C5 H5A 0.9700 . ?
C5 H5B 0.9700 . ?
C12 H12A 0.9600 . ?
C12 H12B 0.9600 . ?
C12 H12C 0.9600 . ?

loop_
_twin_individual_id
_twin_individual_mass_fraction_refined
1 0.6(2)
2 0.4(2)
